data_7712434
loop_
_publ_author_name
'Huynh, Silvia'
'Arrowsmith, Merle'
'Meier, Lukas'
'Dietz, Maximilian'
'H\"arterich, Marcel'
'Michel, Maximilian'
'G\"artner, Annalena'
'Braunschweig, Holger'

_publ_section_title
;
 Cyclic Alkyl(amino)iminates (CAAIs) as Strong 2\s,4\p-Electron Donor
 Ligands for the Stabilisation of Boranes and Diboranes(4): A Synthetic
 and Computational Study
;
_journal_name_full 'Dalton Transactions'
_journal_paper_doi 10.1039/D3DT00298E
_journal_year 2023
_chemical_formula_moiety 'C40 H62 B Br N4'
_chemical_formula_sum 'C40 H62 B Br N4'
_chemical_formula_weight 689.65
_chemical_name_systematic (CAAI)2BBr
_chemical_properties_physical Air-sensitive,Moisture-sensitive
_space_group_crystal_system monoclinic
_space_group_IT_number 4
_space_group_name_Hall 'P 2yb'
_space_group_name_H-M_alt 'P 1 21 1'
_atom_sites_solution_hydrogens geom
_audit_creation_method 'CIF-fill 1.2x (K.Radacki, 2005-21)'
_audit_update_record
;
2023-01-19 deposited with the CCDC.	2023-02-27 downloaded from the CCDC.
;
_cell_angle_alpha 90
_cell_angle_beta 94.2800(10)
_cell_angle_gamma 90
_cell_formula_units_Z 2
_cell_length_a 9.55970(10)
_cell_length_b 9.60350(10)
_cell_length_c 21.56940(10)
_cell_measurement_reflns_used 34017
_cell_measurement_temperature 100(2)
_cell_measurement_theta_max 75.4330
_cell_measurement_theta_min 4.1270
_cell_volume 1974.69(3)
_computing_cell_refinement 'CrysAlisPro 1.171.41.96a (Rigaku OD, 2021)'
_computing_data_collection 'BIS 2011.8 / APEX2 ver. 2014.9 (Bruker AXS)'
_computing_data_reduction 'CrysAlisPro 1.171.41.96a (Rigaku OD, 2021)'
_computing_molecular_graphics 'ShelXLe (Huebschle et all, 2011)'
_computing_publication_material 'SHELXL-2017/1 (Sheldrick, 2017)'
_computing_structure_refinement 'SHELXL-2017/1 (Sheldrick, 2017)'
_computing_structure_solution 'SHELXT (Sheldrick, 2014)'
_diffrn_ambient_environment N~2~
_diffrn_ambient_temperature 100.00(10)
_diffrn_detector HPA
_diffrn_detector_area_resol_mean 10.0
_diffrn_detector_type 'HyPix Arc150'
_diffrn_measured_fraction_theta_full 0.999
_diffrn_measured_fraction_theta_max 0.999
_diffrn_measurement_details
;
 List of Runs (angles in degrees, time in seconds):
 
   # Type    Start    End  Width  t~exp~   \w     \q     \k     \f   Frames
 --------------------------------------------------------------------------
   1  \w     58.00  89.00   0.50    0.05    --   42.00  50.00-138.16   62
   2  \w    102.00 128.00   0.50    0.05    --   83.50  50.00 -48.02   52
   3  \w     58.00  88.00   0.50    0.05    --   42.00  52.00  26.79   60
   4  \w     54.00 129.00   0.50    0.05    --   80.41  15.00 -60.00  150
   5  \w     40.00  86.00   0.50    0.05    --   80.41 -95.00  90.00   92
   6  \w     35.00  97.00   0.50    0.05    --   80.41-112.00  60.00  124
   7  \w     37.00  66.00   0.50    0.05    --   80.41-112.00  30.00   58
   8  \w     35.00  69.00   0.50    0.05    --   80.41-112.00 -30.00   68
   9  \w     35.00  97.00   0.50    0.05    --   80.41-112.00 -90.00  124
  10  \w     35.00  97.00   0.50    0.05    --   80.41-112.00-150.00  124
  11  \w     50.00  97.00   0.50    0.05    --   80.41-112.00-180.00   94
  12  \w     20.00  87.00   0.50    0.05    --   61.21-126.00-180.00  134
  13  \w     40.00  86.00   0.50    0.05    --   80.41 -95.00  60.00   92
  14  \w    -94.00 -30.00   0.50    0.05    --  -76.35 112.00  30.00  128
  15  \w    -88.00 -16.00   0.50    0.05    --  -62.16 126.00  30.00  144
  16  \w   -102.00 -34.00   0.50    0.05    --  -79.50 129.00  61.06  136
  17  \w    -94.00 -30.00   0.50    0.05    --  -76.35 112.00  60.00  128
  18  \w    -98.00 -26.00   0.50    0.05    --  -72.80 126.00  90.00  144
  19  \w    -98.00 -26.00   0.50    0.05    --  -72.80 126.00  30.00  144
  20  \w    -88.00 -16.00   0.50    0.05    --  -62.16 126.00 -60.00  144
  21  \w    -98.00 -26.00   0.50    0.05    --  -72.80 126.00-150.00  144
  22  \w    -94.00 -30.00   0.50    0.05    --  -76.35 112.00-180.00  128
  23  \w    -94.00 -30.00   0.50    0.05    --  -76.35 112.00-150.00  128
  24  \w    -94.00 -30.00   0.50    0.05    --  -76.35 112.00  90.00  128
  25  \w   -123.00 -93.00   0.50    0.05    --  -79.50 -63.00  85.99   60
  26  \w   -123.00 -93.00   0.50    0.05    --  -79.50 -60.00 111.75   60
  27  \w   -123.00 -93.00   0.50    0.05    --  -79.50 -61.00 108.37   60
  28  \w   -122.00 -91.00   0.50    0.05    --  -78.00 -61.00 101.38   62
  29  \w   -119.00 -88.00   0.50    0.05    --  -74.00 -57.00 172.53   62
  30  \w   -115.00 -85.00   0.50    0.05    --  -70.00 -55.00 119.25   60
  31  \w   -124.00 -94.00   0.50    0.05    --  -79.50 -57.00  83.44   60
  32  \w   -125.00 -94.00   0.50    0.05    --  -79.50 -55.00  87.87   62
  33  \w   -125.00 -94.00   0.50    0.05    --  -79.50 -56.00  85.59   62
  34  \w   -125.00 -95.00   0.50    0.05    --  -79.50 -54.00  22.19   60
  35  \w   -118.00 -88.00   0.50    0.05    --  -74.00 -59.00  -8.93   60
  36  \w   -104.00 -73.00   0.50    0.05    --  -58.00 -52.00 -68.61   62
  37  \w   -115.00 -85.00   0.50    0.05    --  -70.00 -58.00 -33.38   60
  38  \w   -104.00 -74.00   0.50    0.05    --  -58.00 -51.00   2.88   60
  39  \w   -108.00 -78.00   0.50    0.05    --  -62.00 -51.00 -16.14   60
  40  \w    -90.00 -57.00   0.50    0.05    --  -42.00 -44.00  17.62   66
  41  \w   -126.00 -96.00   0.50    0.05    --  -79.50 -49.00   6.48   60
  42  \w   -129.00 -92.00   0.50    0.05    --  -79.50 -30.00 -74.15   74
  43  \w   -128.00 -94.00   0.50    0.05    --  -79.50 -41.00 -85.59   68
  44  \w   -110.00 -42.00   0.50    0.05    --  -62.16 -15.00-180.00  136
  45  \w   -127.00 -95.00   0.50    0.05    --  -79.50 -48.00  37.40   64
  46  \w   -128.00 -94.00   0.50    0.05    --  -79.50 -43.00  50.43   68
  47  \w   -129.00 -71.00   0.50    0.05    --  -79.50 -20.00 156.50  116
  48  \w   -126.00 -95.00   0.50    0.05    --  -79.50 -50.00 158.61   62
  49  \w   -126.00 -90.00   0.50    0.05    --  -79.50-126.00 151.27   72
  50  \w   -123.00 -83.00   0.50    0.05    --  -79.50-140.00  36.47   80

;
_diffrn_measurement_device 'four-circle diffractometer'
_diffrn_measurement_device_type 'Rigaku XtaLAB Synergy-R'
_diffrn_measurement_method '\w scans'
_diffrn_radiation_monochromator 'multi-layer mirror'
_diffrn_radiation_type CuK\a
_diffrn_radiation_wavelength 1.54184
_diffrn_reflns_av_R_equivalents 0.0362
_diffrn_reflns_av_unetI/netI 0.0178
_diffrn_reflns_Laue_measured_fraction_full 0.999
_diffrn_reflns_Laue_measured_fraction_max 0.999
_diffrn_reflns_limit_h_max 11
_diffrn_reflns_limit_h_min -11
_diffrn_reflns_limit_k_max 11
_diffrn_reflns_limit_k_min -11
_diffrn_reflns_limit_l_max 25
_diffrn_reflns_limit_l_min -26
_diffrn_reflns_number 37680
_diffrn_reflns_point_group_measured_fraction_full 0.999
_diffrn_reflns_point_group_measured_fraction_max 0.999
_diffrn_reflns_theta_full 67.684
_diffrn_reflns_theta_max 70.068
_diffrn_reflns_theta_min 4.111
_diffrn_source 'rotating-anode X-ray tube'
_diffrn_source_type 'PhotonJet R X-ray Source'
_exptl_absorpt_coefficient_mu 1.638
_exptl_absorpt_correction_T_max 1.000
_exptl_absorpt_correction_T_min 0.592
_exptl_absorpt_correction_type gaussian
_exptl_absorpt_process_details
;
CrysAlisPro 1.171.41.96a (Rigaku Oxford Diffraction, 2021) Numerical 
absorption correction based on gaussian integration over a multifaceted 
crystal model Empirical absorption correction using spherical harmonics, 
implemented in SCALE3 ABSPACK scaling algorithm.
;
_exptl_crystal_colour 'clear colourless'
_exptl_crystal_density_diffrn 1.160
_exptl_crystal_description block
_exptl_crystal_F_000 740
_exptl_crystal_size_max 0.289
_exptl_crystal_size_mid 0.169
_exptl_crystal_size_min 0.164
_refine_diff_density_max 0.225
_refine_diff_density_min -0.376
_refine_diff_density_rms 0.040
_refine_ls_abs_structure_details
;
 Flack x determined using 3459 quotients [(I+)-(I-)]/[(I+)+(I-)]
 (Parsons, Flack and Wagner, Acta Cryst. B69 (2013) 249-259).
;
_refine_ls_abs_structure_Flack -0.019(6)
_refine_ls_extinction_method none
_refine_ls_goodness_of_fit_ref 1.042
_refine_ls_hydrogen_treatment constr
_refine_ls_matrix_type full
_refine_ls_number_parameters 431
_refine_ls_number_reflns 7493
_refine_ls_number_restraints 1
_refine_ls_restrained_S_all 1.042
_refine_ls_R_factor_all 0.0229
_refine_ls_R_factor_gt 0.0228
_refine_ls_shift/su_max 0.001
_refine_ls_shift/su_mean 0.000
_refine_ls_structure_factor_coef Fsqd
_refine_ls_weighting_details 'w=1/[\s^2^(Fo^2^)+(0.0419P)^2^+0.3899P] where P=(Fo^2^+2Fc^2^)/3'
_refine_ls_weighting_scheme calc
_refine_ls_wR_factor_gt 0.0614
_refine_ls_wR_factor_ref 0.0615
_reflns_Friedel_coverage 0.879
_reflns_Friedel_fraction_full 0.999
_reflns_Friedel_fraction_max 0.998
_reflns_number_gt 7469
_reflns_number_total 7493
_reflns_threshold_expression 'I > 2\s(I)'
_cod_data_source_file d3dt00298e2.cif
_cod_data_source_block MaDi175_SiHu_a
_cod_original_sg_symbol_H-M 'P 21'
_cod_database_code 7712434
_shelx_shelxl_version_number 2017/1
_shelx_space_group_comment
;
The symmetry employed for this shelxl refinement is uniquely defined
by the following loop, which should always be used as a source of
symmetry information in preference to the above space-group names.
They are only intended as comments.
;
_shelx_estimated_absorpt_t_min 0.648
_shelx_estimated_absorpt_t_max 0.780

loop_
_space_group_symop_operation_xyz
'x, y, z'
'-x, y+1/2, -z'

loop_
_atom_site_label
_atom_site_type_symbol
_atom_site_fract_x
_atom_site_fract_y
_atom_site_fract_z
_atom_site_U_iso_or_equiv
_atom_site_adp_type
_atom_site_occupancy
_atom_site_site_symmetry_order
_atom_site_calc_flag
_atom_site_refinement_flags_posn
_atom_site_refinement_flags_adp
_atom_site_refinement_flags_occupancy
_atom_site_disorder_assembly
_atom_site_disorder_group
B1_1 B 0.6037(2) 0.3999(2) 0.71528(11) 0.0144(4) Uani 1 1 d . . . . .
Br1_1 Br 0.65759(2) 0.22806(2) 0.66776(2) 0.02228(7) Uani 1 1 d . . . . .
N2_1 N 0.52031(18) 0.4946(2) 0.68337(8) 0.0172(4) Uani 1 1 d . . . . .
N3_1 N 0.65988(17) 0.40639(18) 0.77761(8) 0.0135(3) Uani 1 1 d . . . . .
C1_2 C 0.4867(2) 0.5802(2) 0.63988(9) 0.0141(4) Uani 1 1 d . . . . .
N1_2 N 0.35233(17) 0.61665(18) 0.62215(8) 0.0132(3) Uani 1 1 d . . . . .
C3_2 C 0.3386(2) 0.7131(3) 0.56769(9) 0.0172(4) Uani 1 1 d . . . . .
C4_2 C 0.4913(2) 0.7659(2) 0.56609(11) 0.0209(5) Uani 1 1 d . . . . .
H4A_2 H 0.516173 0.775675 0.522554 0.025 Uiso 1 1 calc R U . . .
H4AB_2 H 0.501716 0.857874 0.586649 0.025 Uiso 1 1 calc R U . . .
C5_2 C 0.5875(2) 0.6586(2) 0.60056(10) 0.0176(4) Uani 1 1 d . . . . .
C6_2 C 0.2360(2) 0.8311(3) 0.57797(11) 0.0240(5) Uani 1 1 d . . . . .
H6A_2 H 0.225091 0.889158 0.540555 0.036 Uiso 1 1 calc R U . . .
H6B_2 H 0.272339 0.887999 0.613311 0.036 Uiso 1 1 calc R U . . .
H6C_2 H 0.144854 0.792012 0.586650 0.036 Uiso 1 1 calc R U . . .
C7_2 C 0.2886(3) 0.6374(3) 0.50748(11) 0.0242(5) Uani 1 1 d . . . . .
H7A_2 H 0.288310 0.702533 0.472480 0.036 Uiso 1 1 calc R U . . .
H7B_2 H 0.193540 0.601634 0.510966 0.036 Uiso 1 1 calc R U . . .
H7C_2 H 0.352099 0.559798 0.500500 0.036 Uiso 1 1 calc R U . . .
C8_2 C 0.7039(2) 0.7284(3) 0.64193(10) 0.0260(4) Uani 1 1 d . . . . .
H8A_2 H 0.763109 0.783861 0.616155 0.039 Uiso 1 1 calc R U . . .
H8B_2 H 0.761101 0.656882 0.664128 0.039 Uiso 1 1 calc R U . . .
H8C_2 H 0.662138 0.789122 0.672043 0.039 Uiso 1 1 calc R U . . .
C9_2 C 0.6536(2) 0.5549(3) 0.55707(11) 0.0248(5) Uani 1 1 d . . . . .
H9A_2 H 0.579426 0.509208 0.530627 0.037 Uiso 1 1 calc R U . . .
H9B_2 H 0.706867 0.484662 0.581883 0.037 Uiso 1 1 calc R U . . .
H9C_2 H 0.716639 0.604745 0.530946 0.037 Uiso 1 1 calc R U . . .
C1_3 C 0.2365(2) 0.5729(2) 0.65672(9) 0.0139(4) Uani 1 1 d . . . . .
C2_3 C 0.1597(2) 0.4526(2) 0.63973(10) 0.0165(4) Uani 1 1 d . . . . .
C3_3 C 0.0452(2) 0.4175(2) 0.67359(11) 0.0206(4) Uani 1 1 d . . . . .
H3_3 H -0.008964 0.337462 0.662034 0.025 Uiso 1 1 calc R U . . .
C4_3 C 0.0094(2) 0.4970(3) 0.72346(11) 0.0216(5) Uani 1 1 d . . . . .
H4_3 H -0.069488 0.472658 0.745462 0.026 Uiso 1 1 calc R U . . .
C5_3 C 0.0898(2) 0.6124(2) 0.74104(10) 0.0186(4) Uani 1 1 d . . . . .
H5_3 H 0.066084 0.665890 0.775789 0.022 Uiso 1 1 calc R U . . .
C6_3 C 0.2050(2) 0.6520(2) 0.70882(10) 0.0151(4) Uani 1 1 d . . . . .
C7_3 C 0.1990(2) 0.3549(2) 0.58849(11) 0.0197(4) Uani 1 1 d . . . . .
H7_3 H 0.278144 0.397821 0.567411 0.024 Uiso 1 1 calc R U . . .
C8_3 C 0.0762(3) 0.3316(3) 0.53954(12) 0.0301(5) Uani 1 1 d . . . . .
H8A_3 H 0.041455 0.421816 0.523688 0.045 Uiso 1 1 calc R U . . .
H8B_3 H 0.000594 0.282110 0.558524 0.045 Uiso 1 1 calc R U . . .
H8C_3 H 0.108166 0.276145 0.505185 0.045 Uiso 1 1 calc R U . . .
C9_3 C 0.2493(2) 0.2145(3) 0.61609(11) 0.0263(5) Uani 1 1 d . . . . .
H9A_3 H 0.172645 0.170141 0.636500 0.039 Uiso 1 1 calc R U . . .
H9B_3 H 0.328961 0.229883 0.646603 0.039 Uiso 1 1 calc R U . . .
H9C_3 H 0.278272 0.154049 0.582774 0.039 Uiso 1 1 calc R U . . .
C10_3 C 0.2932(2) 0.7744(2) 0.73372(10) 0.0175(4) Uani 1 1 d . . . . .
H10_3 H 0.361618 0.797950 0.702431 0.021 Uiso 1 1 calc R U . . .
C11_3 C 0.3769(2) 0.7339(3) 0.79468(10) 0.0233(4) Uani 1 1 d . . . . .
H11A_3 H 0.438755 0.655353 0.787062 0.035 Uiso 1 1 calc R U . . .
H11B_3 H 0.311839 0.707049 0.825627 0.035 Uiso 1 1 calc R U . . .
H11C_3 H 0.433324 0.813450 0.810212 0.035 Uiso 1 1 calc R U . . .
C12_3 C 0.2038(3) 0.9046(2) 0.74387(12) 0.0254(5) Uani 1 1 d . . . . .
H12A_3 H 0.265574 0.984782 0.752673 0.038 Uiso 1 1 calc R U . . .
H12B_3 H 0.146638 0.888938 0.779080 0.038 Uiso 1 1 calc R U . . .
H12C_3 H 0.142443 0.922987 0.706336 0.038 Uiso 1 1 calc R U . . .
C21_4 C 0.61912(19) 0.3648(2) 0.82911(9) 0.0110(4) Uani 1 1 d . . . . .
N4_4 N 0.69432(16) 0.38532(17) 0.88510(8) 0.0110(3) Uani 1 1 d . . . . .
C3_4 C 0.6173(2) 0.3515(2) 0.94075(9) 0.0131(4) Uani 1 1 d . . . . .
C4_4 C 0.4708(2) 0.3142(2) 0.91042(10) 0.0142(4) Uani 1 1 d . . . . .
H4A_4 H 0.432250 0.232656 0.931507 0.017 Uiso 1 1 calc R U . . .
H4AB_4 H 0.405678 0.393517 0.913789 0.017 Uiso 1 1 calc R U . . .
C5_4 C 0.4880(2) 0.2803(2) 0.84154(10) 0.0129(4) Uani 1 1 d . . . . .
C6_4 C 0.6095(2) 0.4780(2) 0.98354(10) 0.0178(4) Uani 1 1 d . . . . .
H6A_4 H 0.561650 0.554576 0.960617 0.027 Uiso 1 1 calc R U . . .
H6B_4 H 0.704554 0.507186 0.998062 0.027 Uiso 1 1 calc R U . . .
H6C_4 H 0.557150 0.453257 1.019339 0.027 Uiso 1 1 calc R U . . .
C7_4 C 0.68542(19) 0.2326(3) 0.97950(9) 0.0185(4) Uani 1 1 d . . . . .
H7A_4 H 0.677575 0.145847 0.955551 0.028 Uiso 1 1 calc R U . . .
H7B_4 H 0.637608 0.221827 1.017856 0.028 Uiso 1 1 calc R U . . .
H7C_4 H 0.784641 0.253953 0.989897 0.028 Uiso 1 1 calc R U . . .
C8_4 C 0.3584(2) 0.3213(2) 0.79964(10) 0.0176(4) Uani 1 1 d . . . . .
H8A_4 H 0.374842 0.301274 0.756234 0.026 Uiso 1 1 calc R U . . .
H8B_4 H 0.340101 0.421007 0.804351 0.026 Uiso 1 1 calc R U . . .
H8C_4 H 0.277202 0.267903 0.811500 0.026 Uiso 1 1 calc R U . . .
C9_4 C 0.5209(2) 0.1258(2) 0.83156(11) 0.0184(4) Uani 1 1 d . . . . .
H9A_4 H 0.538846 0.110359 0.787944 0.028 Uiso 1 1 calc R U . . .
H9B_4 H 0.440828 0.069031 0.842056 0.028 Uiso 1 1 calc R U . . .
H9C_4 H 0.604056 0.099401 0.858295 0.028 Uiso 1 1 calc R U . . .
C1_5 C 0.8350(2) 0.4392(2) 0.89021(9) 0.0117(4) Uani 1 1 d . . . . .
C2_5 C 0.9484(2) 0.3447(2) 0.89263(9) 0.0132(4) Uani 1 1 d . . . . .
C3_5 C 1.0837(2) 0.3983(2) 0.90398(10) 0.0162(4) Uani 1 1 d . . . . .
H3_5 H 1.161435 0.336462 0.907107 0.019 Uiso 1 1 calc R U . . .
C4_5 C 1.1065(2) 0.5401(2) 0.91074(10) 0.0168(4) Uani 1 1 d . . . . .
H4_5 H 1.198956 0.574135 0.920141 0.020 Uiso 1 1 calc R U . . .
C5_5 C 0.9956(2) 0.6322(2) 0.90389(10) 0.0159(4) Uani 1 1 d . . . . .
H5_5 H 1.013066 0.729433 0.906721 0.019 Uiso 1 1 calc R U . . .
C6_5 C 0.8576(2) 0.5843(2) 0.89283(9) 0.0126(4) Uani 1 1 d . . . . .
C7_5 C 0.9300(2) 0.1909(2) 0.87760(10) 0.0150(4) Uani 1 1 d . . . . .
H7_5 H 0.832907 0.163797 0.887096 0.018 Uiso 1 1 calc R U . . .
C8_5 C 1.0330(2) 0.0969(2) 0.91603(11) 0.0217(5) Uani 1 1 d . . . . .
H8A_5 H 1.011352 -0.000878 0.906417 0.033 Uiso 1 1 calc R U . . .
H8B_5 H 1.024357 0.113739 0.960397 0.033 Uiso 1 1 calc R U . . .
H8C_5 H 1.128971 0.117600 0.905856 0.033 Uiso 1 1 calc R U . . .
C9_5 C 0.9427(2) 0.1670(2) 0.80790(10) 0.0195(4) Uani 1 1 d . . . . .
H9A_5 H 0.873983 0.225201 0.783906 0.029 Uiso 1 1 calc R U . . .
H9B_5 H 0.924683 0.068785 0.797939 0.029 Uiso 1 1 calc R U . . .
H9C_5 H 1.037453 0.191843 0.797333 0.029 Uiso 1 1 calc R U . . .
C10_5 C 0.7412(2) 0.6903(2) 0.87880(10) 0.0149(4) Uani 1 1 d . . . . .
H10_5 H 0.649926 0.639073 0.874498 0.018 Uiso 1 1 calc R U . . .
C11_5 C 0.7625(2) 0.7613(2) 0.81656(11) 0.0208(5) Uani 1 1 d . . . . .
H11A_5 H 0.761088 0.690928 0.783603 0.031 Uiso 1 1 calc R U . . .
H11B_5 H 0.853079 0.809547 0.819242 0.031 Uiso 1 1 calc R U . . .
H11C_5 H 0.687009 0.828692 0.807047 0.031 Uiso 1 1 calc R U . . .
C12_5 C 0.7328(2) 0.7993(2) 0.93066(11) 0.0216(5) Uani 1 1 d . . . . .
H12A_5 H 0.817812 0.856675 0.933094 0.032 Uiso 1 1 calc R U . . .
H12B_5 H 0.724717 0.751951 0.970484 0.032 Uiso 1 1 calc R U . . .
H12C_5 H 0.650523 0.858713 0.921446 0.032 Uiso 1 1 calc R U . . .

loop_
_atom_site_aniso_label
_atom_site_aniso_U_11
_atom_site_aniso_U_22
_atom_site_aniso_U_33
_atom_site_aniso_U_23
_atom_site_aniso_U_13
_atom_site_aniso_U_12
B1_1 0.0112(10) 0.0165(11) 0.0156(11) -0.0012(9) 0.0009(8) -0.0006(8)
Br1_1 0.02525(11) 0.02398(11) 0.01719(11) -0.00509(9) -0.00111(7) 0.00592(9)
N2_1 0.0156(8) 0.0216(9) 0.0143(8) 0.0018(7) 0.0008(7) 0.0016(7)
N3_1 0.0114(7) 0.0138(8) 0.0153(9) 0.0004(7) 0.0000(6) 0.0004(6)
C1_2 0.0164(9) 0.0150(9) 0.0109(9) -0.0018(8) 0.0006(7) -0.0011(8)
N1_2 0.0148(8) 0.0133(8) 0.0115(8) 0.0031(7) 0.0002(6) 0.0000(6)
C3_2 0.0212(9) 0.0171(11) 0.0130(9) 0.0053(9) 0.0000(7) 0.0016(9)
C4_2 0.0237(11) 0.0197(11) 0.0194(10) 0.0055(8) 0.0031(8) -0.0018(8)
C5_2 0.0168(9) 0.0203(11) 0.0159(10) 0.0007(9) 0.0022(8) -0.0025(8)
C6_2 0.0253(11) 0.0228(11) 0.0240(12) 0.0099(9) 0.0022(9) 0.0070(9)
C7_2 0.0288(11) 0.0279(12) 0.0154(11) 0.0046(9) -0.0022(9) -0.0007(9)
C8_2 0.0219(9) 0.0304(11) 0.0254(10) 0.0020(13) -0.0009(8) -0.0079(12)
C9_2 0.0259(11) 0.0286(12) 0.0208(11) 0.0005(10) 0.0082(9) 0.0035(10)
C1_3 0.0118(8) 0.0154(9) 0.0142(9) 0.0032(8) -0.0010(7) 0.0011(7)
C2_3 0.0155(9) 0.0172(10) 0.0162(10) 0.0012(8) -0.0032(8) 0.0017(8)
C3_3 0.0168(10) 0.0181(10) 0.0263(12) 0.0026(9) -0.0023(8) -0.0046(8)
C4_3 0.0148(10) 0.0254(11) 0.0248(11) 0.0063(9) 0.0037(8) 0.0008(8)
C5_3 0.0172(10) 0.0220(11) 0.0169(10) 0.0008(8) 0.0034(8) 0.0042(8)
C6_3 0.0151(9) 0.0142(10) 0.0158(10) 0.0020(8) -0.0009(8) 0.0025(8)
C7_3 0.0223(10) 0.0174(11) 0.0186(10) -0.0022(8) -0.0035(8) -0.0015(9)
C8_3 0.0313(13) 0.0313(13) 0.0260(12) -0.0068(10) -0.0092(10) -0.0029(10)
C9_3 0.0350(11) 0.0172(11) 0.0262(11) -0.0015(10) -0.0006(9) 0.0019(10)
C10_3 0.0187(10) 0.0154(9) 0.0184(10) -0.0022(8) 0.0010(8) 0.0003(8)
C11_3 0.0241(9) 0.0229(10) 0.0221(10) -0.0039(11) -0.0046(8) 0.0008(11)
C12_3 0.0284(12) 0.0185(11) 0.0287(12) -0.0045(9) -0.0011(9) 0.0052(9)
C21_4 0.0096(8) 0.0088(9) 0.0143(9) -0.0013(7) -0.0008(7) 0.0015(7)
N4_4 0.0086(7) 0.0127(8) 0.0116(8) 0.0010(6) -0.0003(6) -0.0003(6)
C3_4 0.0113(9) 0.0150(10) 0.0131(9) 0.0013(8) 0.0008(7) -0.0010(7)
C4_4 0.0097(9) 0.0167(10) 0.0160(10) 0.0008(8) 0.0005(7) -0.0019(7)
C5_4 0.0098(9) 0.0141(9) 0.0144(10) 0.0005(7) -0.0010(7) -0.0024(7)
C6_4 0.0175(10) 0.0209(10) 0.0154(10) -0.0029(8) 0.0034(8) -0.0021(8)
C7_4 0.0149(8) 0.0233(10) 0.0170(9) 0.0071(11) 0.0003(7) 0.0006(10)
C8_4 0.0115(9) 0.0242(11) 0.0166(10) 0.0022(8) -0.0026(7) -0.0027(8)
C9_4 0.0220(11) 0.0119(10) 0.0211(11) -0.0008(8) 0.0006(8) -0.0035(8)
C1_5 0.0104(9) 0.0149(10) 0.0097(9) -0.0002(7) 0.0000(7) -0.0019(7)
C2_5 0.0128(9) 0.0154(10) 0.0114(9) 0.0007(7) 0.0008(7) -0.0007(8)
C3_5 0.0109(9) 0.0205(11) 0.0172(10) -0.0014(8) 0.0003(8) 0.0008(8)
C4_5 0.0111(9) 0.0223(11) 0.0168(10) -0.0022(8) -0.0007(7) -0.0044(8)
C5_5 0.0175(10) 0.0141(10) 0.0160(10) -0.0033(8) 0.0009(8) -0.0041(8)
C6_5 0.0135(9) 0.0139(9) 0.0105(9) -0.0010(7) 0.0012(7) -0.0003(7)
C7_5 0.0110(8) 0.0119(10) 0.0220(10) 0.0010(7) 0.0002(7) 0.0009(7)
C8_5 0.0223(11) 0.0164(11) 0.0262(12) 0.0057(9) 0.0013(9) 0.0042(9)
C9_5 0.0198(10) 0.0148(9) 0.0233(11) -0.0036(9) -0.0023(8) 0.0003(8)
C10_5 0.0145(9) 0.0113(10) 0.0188(10) 0.0000(7) 0.0010(7) 0.0004(7)
C11_5 0.0222(10) 0.0168(12) 0.0233(11) 0.0042(8) 0.0021(8) 0.0024(8)
C12_5 0.0225(11) 0.0160(11) 0.0269(12) -0.0047(9) 0.0062(9) 0.0012(8)

loop_
_atom_type_symbol
_atom_type_description
_atom_type_scat_dispersion_real
_atom_type_scat_dispersion_imag
_atom_type_scat_source
C C 0.0181 0.0091 'International Tables Vol C Tables 4.2.6.8 and 6.1.1.4'
H H 0.0000 0.0000 'International Tables Vol C Tables 4.2.6.8 and 6.1.1.4'
B B 0.0090 0.0039 'International Tables Vol C Tables 4.2.6.8 and 6.1.1.4'
N N 0.0311 0.0180 'International Tables Vol C Tables 4.2.6.8 and 6.1.1.4'
Br Br -0.6763 1.2805 'International Tables Vol C Tables 4.2.6.8 and 6.1.1.4'

loop_
_exptl_crystal_face_index_h
_exptl_crystal_face_index_k
_exptl_crystal_face_index_l
_exptl_crystal_face_perp_dist
0 1 1 0.0939
0 -1 -1 0.0988
1 1 1 0.1678
-1 0 0 0.1311
1 0 0 0.1544
1 1 0 0.1639
-1 1 0 0.1451
1 -1 0 0.1155
0 1 0 0.0891
0 -1 0 0.0796
1 1 -1 0.1460
0 1 -1 0.0816
0 -1 1 0.1001
-1 0 1 0.1575
1 0 -1 0.1257
-1 1 -1 0.1227
1 -1 1 0.1243
0 0 -1 0.0807
0 0 1 0.0833
1 -1 -1 0.1207
-1 0 -1 0.1415
1 0 1 0.1637

loop_
_geom_angle_atom_site_label_1
_geom_angle_atom_site_label_2
_geom_angle_atom_site_label_3
_geom_angle
_geom_angle_site_symmetry_1
_geom_angle_site_symmetry_3
_geom_angle_publ_flag
N2_1 B1_1 N3_1 128.2(2) . . ?
N2_1 B1_1 Br1_1 116.68(16) . . ?
N3_1 B1_1 Br1_1 115.07(15) . . ?
C1_2 N2_1 B1_1 155.7(2) . . ?
C21_4 N3_1 B1_1 134.44(18) . . ?
N2_1 C1_2 N1_2 123.78(19) . . ?
N2_1 C1_2 C5_2 126.40(19) . . ?
N1_2 C1_2 C5_2 109.82(17) . . ?
C1_2 N1_2 C1_3 121.71(16) . . ?
C1_2 N1_2 C3_2 114.01(16) . . ?
C1_3 N1_2 C3_2 124.12(16) . . ?
N1_2 C3_2 C6_2 111.47(16) . . ?
N1_2 C3_2 C7_2 112.10(19) . . ?
C6_2 C3_2 C7_2 108.20(18) . . ?
N1_2 C3_2 C4_2 101.12(15) . . ?
C6_2 C3_2 C4_2 112.1(2) . . ?
C7_2 C3_2 C4_2 111.78(17) . . ?
C5_2 C4_2 C3_2 107.50(17) . . ?
C8_2 C5_2 C1_2 110.71(17) . . ?
C8_2 C5_2 C9_2 109.06(19) . . ?
C1_2 C5_2 C9_2 108.94(18) . . ?
C8_2 C5_2 C4_2 111.8(2) . . ?
C1_2 C5_2 C4_2 102.69(17) . . ?
C9_2 C5_2 C4_2 113.45(18) . . ?
C2_3 C1_3 C6_3 120.94(19) . . ?
C2_3 C1_3 N1_2 120.79(19) . . ?
C6_3 C1_3 N1_2 118.26(18) . . ?
C3_3 C2_3 C1_3 118.4(2) . . ?
C3_3 C2_3 C7_3 118.46(19) . . ?
C1_3 C2_3 C7_3 123.08(19) . . ?
C4_3 C3_3 C2_3 121.4(2) . . ?
C3_3 C4_3 C5_3 119.4(2) . . ?
C4_3 C5_3 C6_3 121.5(2) . . ?
C5_3 C6_3 C1_3 118.3(2) . . ?
C5_3 C6_3 C10_3 118.12(19) . . ?
C1_3 C6_3 C10_3 123.57(19) . . ?
C2_3 C7_3 C8_3 111.84(19) . . ?
C2_3 C7_3 C9_3 110.33(18) . . ?
C8_3 C7_3 C9_3 109.87(19) . . ?
C6_3 C10_3 C11_3 110.24(19) . . ?
C6_3 C10_3 C12_3 112.27(18) . . ?
C11_3 C10_3 C12_3 110.03(19) . . ?
N3_1 C21_4 N4_4 123.39(18) . . ?
N3_1 C21_4 C5_4 128.90(18) . . ?
N4_4 C21_4 C5_4 107.65(16) . . ?
C21_4 N4_4 C1_5 122.98(16) . . ?
C21_4 N4_4 C3_4 114.83(15) . . ?
C1_5 N4_4 C3_4 122.17(15) . . ?
N4_4 C3_4 C7_4 112.78(15) . . ?
N4_4 C3_4 C6_4 111.22(16) . . ?
C7_4 C3_4 C6_4 107.50(17) . . ?
N4_4 C3_4 C4_4 101.33(15) . . ?
C7_4 C3_4 C4_4 113.18(17) . . ?
C6_4 C3_4 C4_4 110.84(16) . . ?
C5_4 C4_4 C3_4 107.38(16) . . ?
C8_4 C5_4 C21_4 113.38(17) . . ?
C8_4 C5_4 C9_4 109.36(18) . . ?
C21_4 C5_4 C9_4 107.95(17) . . ?
C8_4 C5_4 C4_4 112.04(17) . . ?
C21_4 C5_4 C4_4 101.77(16) . . ?
C9_4 C5_4 C4_4 112.14(17) . . ?
C6_5 C1_5 C2_5 121.22(18) . . ?
C6_5 C1_5 N4_4 119.92(17) . . ?
C2_5 C1_5 N4_4 118.86(17) . . ?
C3_5 C2_5 C1_5 117.90(19) . . ?
C3_5 C2_5 C7_5 119.12(18) . . ?
C1_5 C2_5 C7_5 122.73(17) . . ?
C4_5 C3_5 C2_5 121.2(2) . . ?
C5_5 C4_5 C3_5 120.33(19) . . ?
C4_5 C5_5 C6_5 120.93(19) . . ?
C5_5 C6_5 C1_5 118.11(18) . . ?
C5_5 C6_5 C10_5 118.65(18) . . ?
C1_5 C6_5 C10_5 123.02(18) . . ?
C2_5 C7_5 C8_5 113.45(18) . . ?
C2_5 C7_5 C9_5 109.76(17) . . ?
C8_5 C7_5 C9_5 110.32(17) . . ?
C6_5 C10_5 C11_5 109.18(17) . . ?
C6_5 C10_5 C12_5 112.81(18) . . ?
C11_5 C10_5 C12_5 110.60(17) . . ?

loop_
_geom_bond_atom_site_label_1
_geom_bond_atom_site_label_2
_geom_bond_distance
_geom_bond_site_symmetry_2
_geom_bond_publ_flag
B1_1 N2_1 1.361(3) . ?
B1_1 N3_1 1.412(3) . ?
B1_1 Br1_1 2.030(2) . ?
N2_1 C1_2 1.270(3) . ?
N3_1 C21_4 1.269(3) . ?
C1_2 N1_2 1.359(3) . ?
C1_2 C5_2 1.529(3) . ?
N1_2 C1_3 1.443(2) . ?
N1_2 C3_2 1.494(3) . ?
C3_2 C6_2 1.526(3) . ?
C3_2 C7_2 1.533(3) . ?
C3_2 C4_2 1.549(3) . ?
C4_2 C5_2 1.536(3) . ?
C5_2 C8_2 1.528(3) . ?
C5_2 C9_2 1.536(3) . ?
C1_3 C2_3 1.403(3) . ?
C1_3 C6_3 1.408(3) . ?
C2_3 C3_3 1.401(3) . ?
C2_3 C7_3 1.518(3) . ?
C3_3 C4_3 1.382(3) . ?
C4_3 C5_3 1.385(3) . ?
C5_3 C6_3 1.398(3) . ?
C6_3 C10_3 1.521(3) . ?
C7_3 C8_3 1.536(3) . ?
C7_3 C9_3 1.536(3) . ?
C10_3 C11_3 1.537(3) . ?
C10_3 C12_3 1.539(3) . ?
C21_4 N4_4 1.373(3) . ?
C21_4 C5_4 1.534(3) . ?
N4_4 C1_5 1.438(2) . ?
N4_4 C3_4 1.490(2) . ?
C3_4 C7_4 1.531(3) . ?
C3_4 C6_4 1.531(3) . ?
C3_4 C4_4 1.544(3) . ?
C4_4 C5_4 1.542(3) . ?
C5_4 C8_4 1.529(3) . ?
C5_4 C9_4 1.535(3) . ?
C1_5 C6_5 1.410(3) . ?
C1_5 C2_5 1.412(3) . ?
C2_5 C3_5 1.396(3) . ?
C2_5 C7_5 1.519(3) . ?
C3_5 C4_5 1.385(3) . ?
C4_5 C5_5 1.380(3) . ?
C5_5 C6_5 1.400(3) . ?
C6_5 C10_5 1.522(3) . ?
C7_5 C8_5 1.533(3) . ?
C7_5 C9_5 1.535(3) . ?
C10_5 C11_5 1.533(3) . ?
C10_5 C12_5 1.539(3) . ?
